data_2217084
loop_
_publ_author_name
'Song, Wen-Dong'
'Wan, Yi-Ling'
'Hong, Peng-Zhi'
'Ng, Seik Weng'

_publ_section_title
;Poly[[tetraaquabis[\m~3~-1-ethyl-6-fluoro-4-oxo-7-(piperazinium-1-yl)-1<i>H</i>-quinoline-3-carboxylato]dinickel(II)]
 hydroxide nitrate]
;
_journal_coeditor_code HB2663
_journal_issue 1
_journal_name_full 'Acta Crystallographica Section E'
_journal_page_first m70
_journal_page_last m70
_journal_paper_doi 10.1107/S1600536807062885
_journal_volume 64
_journal_year 2008
_chemical_formula_iupac '[Ni2 (C16 H18 F N3 O3)2 (H2 O)4] (N O3) (O H)'
_chemical_formula_moiety 'C32 H44 F2 N6 Ni2 O10 2+, O H-, N O3 -'
_chemical_formula_sum 'C32 H45 F2 N7 Ni2 O14'
_chemical_formula_weight 907.17
_chemical_name_systematic
;
Poly[[tetraaquabis[\m~3~-1-ethyl-6-fluoro-4-oxo-7-(piperazinium-1-yl)-
1<i>H</i>-quinoline-3-carboxylato]dinickel(II)] hydroxide nitrate]
;
_space_group_IT_number 2
_symmetry_cell_setting triclinic
_symmetry_space_group_name_Hall '-P 1'
_symmetry_space_group_name_H-M 'P -1'
_atom_sites_solution_hydrogens geom
_atom_sites_solution_primary direct
_atom_sites_solution_secondary difmap
_audit_creation_method SHELXL-97
_cell_angle_alpha 101.504(2)
_cell_angle_beta 106.301(2)
_cell_angle_gamma 113.528(2)
_cell_formula_units_Z 1
_cell_length_a 8.9633(2)
_cell_length_b 9.8121(2)
_cell_length_c 13.2119(3)
_cell_measurement_reflns_used 2076
_cell_measurement_temperature 295(2)
_cell_measurement_theta_max 28.0
_cell_measurement_theta_min 2.6
_cell_volume 956.35(5)
_computing_cell_refinement 'SAINT (Bruker, 2004)'
_computing_data_collection 'APEX2 (Bruker, 2004)'
_computing_data_reduction 'SAINT (Bruker, 2004)'
_computing_molecular_graphics 'X-Seed (Barbour, 2001)'
_computing_publication_material 'publCIF (Westrip, 2007)'
_computing_structure_refinement 'SHELXL97 (Sheldrick, 1997)'
_computing_structure_solution 'SHELXS97 (Sheldrick, 1997)'
_diffrn_ambient_temperature 295(2)
_diffrn_measured_fraction_theta_full 0.981
_diffrn_measured_fraction_theta_max 0.981
_diffrn_measurement_device_type 'Bruker APEXII diffractometer'
_diffrn_measurement_method '\f and \w scans'
_diffrn_radiation_monochromator graphite
_diffrn_radiation_source 'medium-focus sealed tube'
_diffrn_radiation_type MoK\a
_diffrn_radiation_wavelength 0.71073
_diffrn_reflns_av_R_equivalents 0.0507
_diffrn_reflns_av_sigmaI/netI 0.0981
_diffrn_reflns_limit_h_max 11
_diffrn_reflns_limit_h_min -11
_diffrn_reflns_limit_k_max 12
_diffrn_reflns_limit_k_min -12
_diffrn_reflns_limit_l_max 17
_diffrn_reflns_limit_l_min -17
_diffrn_reflns_number 11320
_diffrn_reflns_theta_full 27.50
_diffrn_reflns_theta_max 27.50
_diffrn_reflns_theta_min 2.56
_diffrn_standards_decay_% 0
_diffrn_standards_interval_count 0
_diffrn_standards_interval_time 0
_diffrn_standards_number 0
_exptl_absorpt_coefficient_mu 1.070
_exptl_absorpt_correction_T_max 0.856
_exptl_absorpt_correction_T_min 0.686
_exptl_absorpt_correction_type multi-scan
_exptl_absorpt_process_details '(SADABS; Sheldrick, 1996)'
_exptl_crystal_colour Blue
_exptl_crystal_density_diffrn 1.575
_exptl_crystal_density_method 'not measured'
_exptl_crystal_description Block
_exptl_crystal_F_000 472
_exptl_crystal_size_max 0.18
_exptl_crystal_size_mid 0.16
_exptl_crystal_size_min 0.15
_refine_diff_density_max 1.653
_refine_diff_density_min -0.590
_refine_ls_extinction_method none
_refine_ls_goodness_of_fit_ref 1.030
_refine_ls_hydrogen_treatment constr
_refine_ls_matrix_type full
_refine_ls_number_parameters 280
_refine_ls_number_reflns 4304
_refine_ls_number_restraints 34
_refine_ls_restrained_S_all 1.034
_refine_ls_R_factor_all 0.1072
_refine_ls_R_factor_gt 0.0687
_refine_ls_shift/su_max 0.001
_refine_ls_shift/su_mean <0.001
_refine_ls_structure_factor_coef Fsqd
_refine_ls_weighting_details 'calc w=1/[\s^2^(Fo^2^)+(0.1076P)^2^+1.3612P] where P=(Fo^2^+2Fc^2^)/3'
_refine_ls_weighting_scheme calc
_refine_ls_wR_factor_gt 0.1859
_refine_ls_wR_factor_ref 0.2191
_reflns_number_gt 2869
_reflns_number_total 4304
_reflns_threshold_expression I>2\s(I)
_cod_data_source_file hb2663.cif
_cod_data_source_block I
_cod_depositor_comments
;
The following automatic conversions were performed:
'_symmetry_cell_setting' value 'Triclinic' changed to 'triclinic'
according to '/home/saulius/struct/CIF-dictionaries/cif_core.dic'
dictionary named 'cif_core.dic' version 2.4.1 from 2010-06-29.

Automatic conversion script
Id: cif_fix_enum 1527 2010-12-29 10:47:43Z saulius 

The following automatic conversions were performed:

'_symmetry_cell_setting' value 'Triclinic' changed to 'triclinic'
according to /home/saulius/struct/CIF-dictionaries/cif_core.dic
dictionary named 'cif_core.dic' version 2.4.1 from 2010-06-29.

Automatic conversion script
Id: cif_fix_values 1715 2011-07-08 13:25:40Z adriana 
;
_cod_original_cell_volume 956.34(4)
_cod_database_code 2217084
_cod_database_fobs_code 2217084

loop_
_symmetry_equiv_pos_as_xyz
'x, y, z'
'-x, -y, -z'

loop_
_atom_site_type_symbol
_atom_site_label
_atom_site_fract_x
_atom_site_fract_y
_atom_site_fract_z
_atom_site_U_iso_or_equiv
_atom_site_adp_type
_atom_site_calc_flag
_atom_site_refinement_flags
_atom_site_occupancy
_atom_site_disorder_assembly
_atom_site_disorder_group
Ni Ni1 0.5000 0.5000 0.5000 0.0328(3) Uani d S 1 . .
Ni Ni2 1.0000 1.0000 0.5000 0.0362(3) Uani d S 1 . .
F F1 0.8924(5) 1.1417(4) 0.0053(3) 0.0597(10) Uani d . 1 . .
O O1 0.5117(4) 0.6049(4) 0.3832(3) 0.0403(9) Uani d . 1 . .
O O2 0.7870(5) 0.8001(5) 0.4694(3) 0.0522(11) Uani d . 1 . .
O O3 0.9054(5) 0.9832(5) 0.3374(3) 0.0450(10) Uani d . 1 . .
O O1w 0.7762(5) 0.5892(5) 0.5746(3) 0.0516(10) Uani d . 1 . .
H H1w1 0.8119 0.6231 0.6459 0.077 Uiso d R 1 . .
H H1w2 0.8280 0.6650 0.5537 0.077 Uiso d R 1 . .
O O2w 1.4635(5) 0.9364(5) 0.4764(3) 0.079(3) Uani d PR 0.50 . 1
H H2w 1.4173 0.8742 0.4083 0.118 Uiso d PR 0.50 A 1
O O3w 1.1392(8) 0.8776(7) 0.4696(5) 0.0892(17) Uani d U 1 . .
H H3w1 1.2209 0.9326 0.4513 0.134 Uiso d R 1 . .
H H3w2 1.0678 0.7887 0.4163 0.134 Uiso d R 1 . .
N N1 0.4068(5) 0.6750(5) 0.0911(3) 0.0353(9) Uani d . 1 . .
N N2 0.5693(6) 0.9176(6) -0.1764(3) 0.0445(11) Uani d . 1 . .
H H2n 0.5624 1.0037 -0.1616 0.053 Uiso calc R 1 . .
N N3 0.5140(6) 0.7018(5) -0.3881(4) 0.0399(10) Uani d . 1 . .
H H3n 0.4886 0.7535 -0.4294 0.048 Uiso calc R 1 . .
C C1 0.6428(6) 0.7216(6) 0.3853(4) 0.0355(11) Uani d . 1 . .
C C2 0.6166(6) 0.7618(6) 0.2808(4) 0.0343(11) Uani d . 1 . .
C C3 0.4548(7) 0.6655(6) 0.1942(4) 0.0372(11) Uani d . 1 . .
H H3 0.3704 0.5865 0.2075 0.045 Uiso calc R 1 . .
C C4 0.7510(6) 0.8857(6) 0.2651(4) 0.0330(10) Uani d . 1 . .
C C5 0.6994(6) 0.8949(6) 0.1519(4) 0.0324(10) Uani d . 1 . .
C C6 0.8197(7) 1.0130(6) 0.1263(4) 0.0378(11) Uani d . 1 . .
H H6 0.9307 1.0882 0.1824 0.045 Uiso calc R 1 . .
C C7 0.7757(7) 1.0182(6) 0.0216(4) 0.0400(12) Uani d . 1 . .
C C8 0.6112(7) 0.9076(6) -0.0698(4) 0.0367(11) Uani d . 1 . .
C C9 0.4899(7) 0.7932(6) -0.0432(4) 0.0360(11) Uani d . 1 . .
H H9 0.3790 0.7186 -0.0996 0.043 Uiso calc R 1 . .
C C10 0.5301(6) 0.7878(6) 0.0651(4) 0.0328(10) Uani d . 1 . .
C C11 0.2248(7) 0.5575(7) 0.0058(5) 0.0445(13) Uani d . 1 . .
H H11A 0.1846 0.6056 -0.0457 0.053 Uiso calc R 1 . .
H H11B 0.1444 0.5287 0.0434 0.053 Uiso calc R 1 . .
C C12 0.2190(9) 0.4110(8) -0.0597(6) 0.0684(19) Uani d . 1 . .
H H12A 0.0997 0.3378 -0.1137 0.103 Uiso calc R 1 . .
H H12B 0.2569 0.3622 -0.0091 0.103 Uiso calc R 1 . .
H H12C 0.2965 0.4389 -0.0984 0.103 Uiso calc R 1 . .
C C13 0.6999(9) 0.9619(7) -0.2271(5) 0.0551(16) Uani d . 1 . .
H H13A 0.8181 1.0297 -0.1679 0.066 Uiso calc R 1 . .
H H13B 0.6758 1.0214 -0.2739 0.066 Uiso calc R 1 . .
C C14 0.6927(7) 0.8160(7) -0.2977(4) 0.0481(14) Uani d . 1 . .
H H14A 0.7776 0.8489 -0.3319 0.058 Uiso calc R 1 . .
H H14B 0.7280 0.7627 -0.2490 0.058 Uiso calc R 1 . .
C C15 0.3826(7) 0.6632(7) -0.3352(4) 0.0431(12) Uani d . 1 . .
H H15A 0.4053 0.6045 -0.2873 0.052 Uiso calc R 1 . .
H H15B 0.2638 0.5959 -0.3938 0.052 Uiso calc R 1 . .
C C16 0.3921(8) 0.8111(8) -0.2659(5) 0.0489(14) Uani d . 1 . .
H H16A 0.3623 0.8665 -0.3147 0.059 Uiso calc R 1 . .
H H16B 0.3056 0.7812 -0.2327 0.059 Uiso calc R 1 . .
O O4 0.9439(11) 0.5634(8) 0.7796(6) 0.0490(19) Uani d PDU 0.50 B 1
O O5 1.0325(17) 0.4310(17) 0.6823(12) 0.126(5) Uani d PDU 0.50 B 1
O O6 0.8282(11) 0.3095(10) 0.7300(8) 0.063(2) Uani d PDU 0.50 B 1
N N4 0.9354(9) 0.4383(9) 0.7316(5) 0.046(2) Uani d PDU 0.50 B 1

loop_
_atom_site_aniso_label
_atom_site_aniso_U_11
_atom_site_aniso_U_22
_atom_site_aniso_U_33
_atom_site_aniso_U_12
_atom_site_aniso_U_13
_atom_site_aniso_U_23
Ni1 0.0328(5) 0.0316(5) 0.0269(5) 0.0082(4) 0.0117(4) 0.0128(4)
Ni2 0.0337(5) 0.0332(5) 0.0259(5) 0.0042(4) 0.0075(4) 0.0122(4)
F1 0.074(2) 0.0439(19) 0.0362(17) 0.0039(17) 0.0227(16) 0.0180(15)
O1 0.0361(19) 0.040(2) 0.0340(18) 0.0079(16) 0.0113(15) 0.0198(16)
O2 0.044(2) 0.050(2) 0.0309(19) -0.0013(18) 0.0047(16) 0.0212(18)
O3 0.0351(19) 0.045(2) 0.0303(18) 0.0017(17) 0.0050(15) 0.0163(17)
O1w 0.041(2) 0.051(2) 0.053(2) 0.0136(19) 0.0144(18) 0.024(2)
O2w 0.069(7) 0.093(9) 0.067(7) 0.037(7) 0.024(6) 0.024(7)
O3w 0.084(4) 0.093(4) 0.094(4) 0.050(3) 0.034(3) 0.028(3)
N1 0.029(2) 0.041(2) 0.029(2) 0.0115(18) 0.0106(16) 0.0132(18)
N2 0.064(3) 0.041(3) 0.028(2) 0.024(2) 0.018(2) 0.015(2)
N3 0.046(3) 0.035(2) 0.034(2) 0.013(2) 0.0175(19) 0.0142(19)
C1 0.037(3) 0.037(3) 0.028(2) 0.013(2) 0.013(2) 0.014(2)
C2 0.035(3) 0.035(3) 0.027(2) 0.012(2) 0.0110(19) 0.013(2)
C3 0.037(3) 0.040(3) 0.037(3) 0.015(2) 0.019(2) 0.020(2)
C4 0.036(3) 0.033(3) 0.029(2) 0.015(2) 0.013(2) 0.014(2)
C5 0.035(2) 0.033(3) 0.027(2) 0.013(2) 0.0120(19) 0.013(2)
C6 0.035(3) 0.035(3) 0.031(2) 0.009(2) 0.012(2) 0.009(2)
C7 0.048(3) 0.033(3) 0.034(3) 0.012(2) 0.018(2) 0.015(2)
C8 0.048(3) 0.039(3) 0.031(2) 0.025(2) 0.017(2) 0.017(2)
C9 0.037(3) 0.035(3) 0.027(2) 0.014(2) 0.0076(19) 0.010(2)
C10 0.036(3) 0.034(3) 0.029(2) 0.017(2) 0.0125(19) 0.012(2)
C11 0.029(3) 0.056(3) 0.037(3) 0.014(2) 0.007(2) 0.017(3)
C12 0.056(4) 0.046(4) 0.069(5) 0.011(3) 0.009(3) 0.004(3)
C13 0.072(4) 0.039(3) 0.031(3) 0.006(3) 0.022(3) 0.012(2)
C14 0.045(3) 0.044(3) 0.033(3) 0.002(3) 0.019(2) 0.007(2)
C15 0.044(3) 0.047(3) 0.033(3) 0.020(3) 0.015(2) 0.009(2)
C16 0.062(4) 0.067(4) 0.032(3) 0.043(3) 0.017(3) 0.021(3)
O4 0.062(5) 0.030(4) 0.038(4) 0.019(3) 0.006(3) 0.005(3)
O5 0.126(8) 0.116(8) 0.138(8) 0.022(5) 0.098(7) 0.060(7)
O6 0.057(5) 0.046(5) 0.080(6) 0.016(4) 0.029(4) 0.026(4)
N4 0.044(5) 0.058(5) 0.048(5) 0.026(4) 0.018(4) 0.037(4)

loop_
_atom_type_symbol
_atom_type_description
_atom_type_scat_dispersion_real
_atom_type_scat_dispersion_imag
_atom_type_scat_source
C C 0.0033 0.0016 'International Tables Vol C Tables 4.2.6.8 and 6.1.1.4'
H H 0.0000 0.0000 'International Tables Vol C Tables 4.2.6.8 and 6.1.1.4'
N N 0.0061 0.0033 'International Tables Vol C Tables 4.2.6.8 and 6.1.1.4'
O O 0.0106 0.0060 'International Tables Vol C Tables 4.2.6.8 and 6.1.1.4'
F F 0.0171 0.0103 'International Tables Vol C Tables 4.2.6.8 and 6.1.1.4'
Ni Ni 0.3393 1.1124 'International Tables Vol C Tables 4.2.6.8 and 6.1.1.4'

loop_
_geom_angle_atom_site_label_1
_geom_angle_atom_site_label_2
_geom_angle_atom_site_label_3
_geom_angle_site_symmetry_1
_geom_angle_site_symmetry_3
_geom_angle
O1 Ni1 O1 . 2_666 180.0000(10)
O1 Ni1 O1w . . 94.08(14)
O1 Ni1 O1w 2_666 . 85.92(14)
O1 Ni1 O1w . 2_666 85.92(14)
O1 Ni1 O1w 2_666 2_666 94.08(14)
O1w Ni1 O1w . 2_666 180.0
O1 Ni1 N3 . 2_665 89.36(15)
O1 Ni1 N3 2_666 2_665 90.64(15)
O1w Ni1 N3 . 2_665 87.36(16)
O1w Ni1 N3 2_666 2_665 92.64(16)
O1 Ni1 N3 . 1_556 90.64(15)
O1 Ni1 N3 2_666 1_556 89.36(15)
O1w Ni1 N3 . 1_556 92.64(16)
O1w Ni1 N3 2_666 1_556 87.36(16)
N3 Ni1 N3 2_665 1_556 180.0(2)
O2 Ni2 O2 2_776 . 180.0
O2 Ni2 O3 2_776 2_776 91.12(14)
O2 Ni2 O3 . 2_776 88.88(14)
O2 Ni2 O3 2_776 . 88.88(14)
O2 Ni2 O3 . . 91.12(14)
O3 Ni2 O3 2_776 . 180.0000(10)
O2 Ni2 O3w 2_776 2_776 91.8(2)
O2 Ni2 O3w . 2_776 88.2(2)
O3 Ni2 O3w 2_776 2_776 92.6(2)
O3 Ni2 O3w . 2_776 87.4(2)
O2 Ni2 O3w 2_776 . 88.2(2)
O2 Ni2 O3w . . 91.8(2)
O3 Ni2 O3w 2_776 . 87.4(2)
O3 Ni2 O3w . . 92.6(2)
O3w Ni2 O3w 2_776 . 180.000(3)
C1 O1 Ni1 . . 128.4(3)
C1 O2 Ni2 . . 130.1(3)
C4 O3 Ni2 . . 125.3(3)
Ni1 O1w H1w1 . . 109.5
Ni1 O1w H1w2 . . 109.5
H1w1 O1w H1w2 . . 109.5
O2w O2w H2w 2_876 . 138.4
Ni2 O3w H3w1 . . 109.5
Ni2 O3w H3w2 . . 109.4
H3w1 O3w H3w2 . . 109.5
C3 N1 C10 . . 119.8(4)
C3 N1 C11 . . 118.1(4)
C10 N1 C11 . . 122.0(4)
C8 N2 C16 . . 120.9(4)
C8 N2 C13 . . 122.5(5)
C16 N2 C13 . . 109.1(4)
C8 N2 H2n . . 99.1
C16 N2 H2n . . 99.1
C13 N2 H2n . . 99.1
C14 N3 C15 . . 108.2(4)
C14 N3 Ni1 . 1_554 115.0(4)
C15 N3 Ni1 . 1_554 115.5(3)
C14 N3 H3n . . 105.7
C15 N3 H3n . . 105.7
Ni1 N3 H3n 1_554 . 105.7
O2 C1 O1 . . 122.5(4)
O2 C1 C2 . . 121.2(4)
O1 C1 C2 . . 116.2(4)
C3 C2 C4 . . 119.6(4)
C3 C2 C1 . . 115.7(4)
C4 C2 C1 . . 124.6(4)
N1 C3 C2 . . 125.4(4)
N1 C3 H3 . . 117.3
C2 C3 H3 . . 117.3
O3 C4 C2 . . 126.4(4)
O3 C4 C5 . . 118.6(4)
C2 C4 C5 . . 115.0(4)
C6 C5 C10 . . 117.4(4)
C6 C5 C4 . . 120.4(4)
C10 C5 C4 . . 122.2(4)
C7 C6 C5 . . 120.7(5)
C7 C6 H6 . . 119.7
C5 C6 H6 . . 119.7
C6 C7 F1 . . 117.3(5)
C6 C7 C8 . . 123.8(4)
F1 C7 C8 . . 118.8(4)
N2 C8 C9 . . 122.3(5)
N2 C8 C7 . . 122.3(4)
C9 C8 C7 . . 115.3(4)
C10 C9 C8 . . 122.0(5)
C10 C9 H9 . . 119.0
C8 C9 H9 . . 119.0
C9 C10 N1 . . 121.5(4)
C9 C10 C5 . . 120.7(4)
N1 C10 C5 . . 117.8(4)
N1 C11 C12 . . 111.7(5)
N1 C11 H11A . . 109.3
C12 C11 H11A . . 109.3
N1 C11 H11B . . 109.3
C12 C11 H11B . . 109.3
H11A C11 H11B . . 107.9
C11 C12 H12A . . 109.5
C11 C12 H12B . . 109.5
H12A C12 H12B . . 109.5
C11 C12 H12C . . 109.5
H12A C12 H12C . . 109.5
H12B C12 H12C . . 109.5
N2 C13 C14 . . 110.9(4)
N2 C13 H13A . . 109.5
C14 C13 H13A . . 109.5
N2 C13 H13B . . 109.5
C14 C13 H13B . . 109.5
H13A C13 H13B . . 108.0
N3 C14 C13 . . 113.3(5)
N3 C14 H14A . . 108.9
C13 C14 H14A . . 108.9
N3 C14 H14B . . 108.9
C13 C14 H14B . . 108.9
H14A C14 H14B . . 107.7
N3 C15 C16 . . 111.8(5)
N3 C15 H15A . . 109.2
C16 C15 H15A . . 109.2
N3 C15 H15B . . 109.2
C16 C15 H15B . . 109.2
H15A C15 H15B . . 107.9
N2 C16 C15 . . 111.5(5)
N2 C16 H16A . . 109.3
C15 C16 H16A . . 109.3
N2 C16 H16B . . 109.3
C15 C16 H16B . . 109.3
H16A C16 H16B . . 108.0
O4 N4 O6 . . 121.5(9)
O4 N4 O5 . . 123.2(10)
O6 N4 O5 . . 115.3(10)

loop_
_geom_bond_atom_site_label_1
_geom_bond_atom_site_label_2
_geom_bond_site_symmetry_2
_geom_bond_distance
_geom_bond_publ_flag
Ni1 O1 . 2.022(3) yes
Ni1 O1 2_666 2.022(3) n
Ni1 O1w . 2.103(4) yes
Ni1 O1w 2_666 2.103(4) n
Ni1 N3 1_556 2.157(5) yes
Ni1 N3 2_665 2.157(5) n
Ni2 O2 . 1.979(4) yes
Ni2 O2 2_776 1.979(4) n
Ni2 O3 2_776 2.021(3) ?
Ni2 O3 . 2.021(3) yes
Ni2 O3w 2_776 2.108(6) ?
Ni2 O3w . 2.108(6) yes
F1 C7 . 1.352(6) ?
O1 C1 . 1.260(6) ?
O2 C1 . 1.247(6) ?
O3 C4 . 1.256(6) ?
O1w H1w1 . 0.8501 ?
O1w H1w2 . 0.8500 ?
O2w O2w 2_876 1.088(8) ?
O2w H2w . 0.8500 ?
O3w H3w1 . 0.8501 ?
O3w H3w2 . 0.8501 ?
N1 C3 . 1.343(6) ?
N1 C10 . 1.398(6) ?
N1 C11 . 1.486(6) ?
N2 C8 . 1.387(6) ?
N2 C16 . 1.463(7) ?
N2 C13 . 1.469(7) ?
N2 H2n . 0.8600 ?
N3 C14 . 1.485(7) ?
N3 C15 . 1.493(7) ?
N3 Ni1 1_554 2.157(5) ?
N3 H3n . 0.8600 ?
C1 C2 . 1.492(6) ?
C2 C3 . 1.359(7) ?
C2 C4 . 1.430(6) ?
C3 H3 . 0.9300 ?
C4 C5 . 1.468(6) ?
C5 C6 . 1.408(6) ?
C5 C10 . 1.411(7) ?
C6 C7 . 1.345(7) ?
C6 H6 . 0.9300 ?
C7 C8 . 1.418(7) ?
C8 C9 . 1.401(7) ?
C9 C10 . 1.390(6) ?
C9 H9 . 0.9300 ?
C11 C12 . 1.496(10) ?
C11 H11A . 0.9700 ?
C11 H11B . 0.9700 ?
C12 H12A . 0.9600 ?
C12 H12B . 0.9600 ?
C12 H12C . 0.9600 ?
C13 C14 . 1.511(9) ?
C13 H13A . 0.9700 ?
C13 H13B . 0.9700 ?
C14 H14A . 0.9700 ?
C14 H14B . 0.9700 ?
C15 C16 . 1.509(8) ?
C15 H15A . 0.9700 ?
C15 H15B . 0.9700 ?
C16 H16A . 0.9700 ?
C16 H16B . 0.9700 ?
O4 N4 . 1.225(8) ?
O5 N4 . 1.241(9) ?
O6 N4 . 1.237(8) ?

loop_
_geom_hbond_atom_site_label_D
_geom_hbond_atom_site_label_H
_geom_hbond_atom_site_label_A
_geom_hbond_site_symmetry_A
_geom_hbond_distance_DH
_geom_hbond_distance_HA
_geom_hbond_distance_DA
_geom_hbond_angle_DHA
_geom_hbond_publ_flag
O1w H1w1 O4 . 0.85 2.16 2.820(8) 135 no
O1w H1w2 O2 . 0.85 1.97 2.700(5) 143 no
O2w H2w O6 2_766 0.85 2.17 2.900(10) 145 no
O3w H3w1 O2w . 0.85 2.09 2.699(7) 128 no
O3w H3w2 O5 2_766 0.85 1.96 2.77(2) 161 no
N3 H3n O2w 1_454 0.86 2.43 3.277(6) 171 no

loop_
_geom_torsion_atom_site_label_1
_geom_torsion_atom_site_label_2
_geom_torsion_atom_site_label_3
_geom_torsion_atom_site_label_4
_geom_torsion_site_symmetry_1
_geom_torsion
O1w Ni1 O1 C1 . -20.5(5)
O1w Ni1 O1 C1 2_666 159.5(5)
N3 Ni1 O1 C1 2_665 -107.8(5)
N3 Ni1 O1 C1 1_556 72.2(5)
O3 Ni2 O2 C1 2_776 168.0(5)
O3 Ni2 O2 C1 . -12.0(5)
O3w Ni2 O2 C1 2_776 75.3(6)
O3w Ni2 O2 C1 . -104.7(6)
O2 Ni2 O3 C4 2_776 -170.1(5)
O2 Ni2 O3 C4 . 9.9(5)
O3w Ni2 O3 C4 2_776 -78.3(5)
O3w Ni2 O3 C4 . 101.7(5)
Ni2 O2 C1 O1 . -172.1(4)
Ni2 O2 C1 C2 . 7.9(8)
Ni1 O1 C1 O2 . -6.5(8)
Ni1 O1 C1 C2 . 173.5(3)
O2 C1 C2 C3 . 178.7(5)
O1 C1 C2 C3 . -1.2(7)
O2 C1 C2 C4 . 2.5(8)
O1 C1 C2 C4 . -177.5(5)
C10 N1 C3 C2 . 2.2(8)
C11 N1 C3 C2 . 178.9(5)
C4 C2 C3 N1 . 0.3(9)
C1 C2 C3 N1 . -176.1(5)
Ni2 O3 C4 C2 . -4.4(8)
Ni2 O3 C4 C5 . 176.5(3)
C3 C2 C4 O3 . 179.8(5)
C1 C2 C4 O3 . -4.1(9)
C3 C2 C4 C5 . -1.0(7)
C1 C2 C4 C5 . 175.1(5)
O3 C4 C5 C6 . -1.4(8)
C2 C4 C5 C6 . 179.3(5)
O3 C4 C5 C10 . 178.6(5)
C2 C4 C5 C10 . -0.7(7)
C10 C5 C6 C7 . -2.6(8)
C4 C5 C6 C7 . 177.4(5)
C5 C6 C7 F1 . 175.2(5)
C5 C6 C7 C8 . -1.0(9)
C16 N2 C8 C9 . 2.1(8)
C13 N2 C8 C9 . -144.4(5)
C16 N2 C8 C7 . -174.0(5)
C13 N2 C8 C7 . 39.5(8)
C6 C7 C8 N2 . 179.2(5)
F1 C7 C8 N2 . 3.0(8)
C6 C7 C8 C9 . 2.9(8)
F1 C7 C8 C9 . -173.3(5)
N2 C8 C9 C10 . -177.4(5)
C7 C8 C9 C10 . -1.0(8)
C8 C9 C10 N1 . 178.8(5)
C8 C9 C10 C5 . -2.6(8)
C3 N1 C10 C9 . 174.9(5)
C11 N1 C10 C9 . -1.6(8)
C3 N1 C10 C5 . -3.7(7)
C11 N1 C10 C5 . 179.7(5)
C6 C5 C10 C9 . 4.4(7)
C4 C5 C10 C9 . -175.7(5)
C6 C5 C10 N1 . -177.0(5)
C4 C5 C10 N1 . 3.0(7)
C3 N1 C11 C12 . -89.1(6)
C10 N1 C11 C12 . 87.5(6)
C8 N2 C13 C14 . 92.7(6)
C16 N2 C13 C14 . -57.2(6)
C15 N3 C14 C13 . -53.8(5)
Ni1 N3 C14 C13 1_554 175.4(3)
N2 C13 C14 N3 . 56.8(6)
C14 N3 C15 C16 . 54.0(6)
Ni1 N3 C15 C16 1_554 -175.4(3)
C8 N2 C16 C15 . -91.7(6)
C13 N2 C16 C15 . 58.7(6)
N3 C15 C16 N2 . -58.6(6)
